data_7220953
loop_
_publ_author_name
'Takahashi, Hiroki'
'Tamura, Rui'

_publ_section_title
;
 Low temperature phase transition induced biaxial negative thermal
 expansion of 2,4-dinitroanisole
;
_journal_issue 46
_journal_name_full CrystEngComm
_journal_page_first 8888
_journal_paper_doi 10.1039/C5CE00029G
_journal_volume 17
_journal_year 2015
_chemical_formula_sum 'C7 H6 N2 O5'
_chemical_formula_weight 198.14
_chemical_name_systematic
; 
 ? 
;
_space_group_IT_number 14
_symmetry_cell_setting monoclinic
_symmetry_Int_Tables_number 14
_symmetry_space_group_name_Hall '-P 2yn'
_symmetry_space_group_name_H-M 'P 1 21/n 1'
_atom_sites_solution_hydrogens geom
_atom_sites_solution_primary direct
_atom_sites_solution_secondary difmap
_audit_creation_method SHELXL-97
_audit_update_record
;
2015-05-18 deposited with the CCDC.
2015-06-08 downloaded from the CCDC.
;
_cell_angle_alpha 90.00
_cell_angle_beta 97.912(5)
_cell_angle_gamma 90.00
_cell_formula_units_Z 8
_cell_length_a 8.767(3)
_cell_length_b 12.675(4)
_cell_length_c 15.411(5)
_cell_measurement_reflns_used 3625
_cell_measurement_temperature 273(2)
_cell_measurement_theta_max 27.5
_cell_measurement_theta_min 3.0
_cell_volume 1696.2(10)
_computing_structure_refinement 'SHELXL-97 (Sheldrick, 1997)'
_computing_structure_solution 'SHELXS-97 (Sheldrick, 1990)'
_diffrn_ambient_temperature 273(2)
_diffrn_measured_fraction_theta_full 0.997
_diffrn_measured_fraction_theta_max 0.997
_diffrn_measurement_device_type CCD
_diffrn_radiation_monochromator graphite
_diffrn_radiation_source 'fine-focus sealed tube'
_diffrn_radiation_type MoK\a
_diffrn_radiation_wavelength 0.71075
_diffrn_reflns_av_R_equivalents 0.0323
_diffrn_reflns_av_sigmaI/netI 0.0333
_diffrn_reflns_limit_h_max 11
_diffrn_reflns_limit_h_min -11
_diffrn_reflns_limit_k_max 16
_diffrn_reflns_limit_k_min -16
_diffrn_reflns_limit_l_max 18
_diffrn_reflns_limit_l_min -20
_diffrn_reflns_number 13531
_diffrn_reflns_theta_full 27.50
_diffrn_reflns_theta_max 27.50
_diffrn_reflns_theta_min 3.00
_exptl_absorpt_coefficient_mu 0.135
_exptl_absorpt_correction_T_max 0.9801
_exptl_absorpt_correction_T_min 0.9709
_exptl_absorpt_correction_type multi-scan
_exptl_absorpt_process_details 'CrystalClear (Rigaku Americas and Rigaku, 2009)'
_exptl_crystal_colour 'Pale yellow'
_exptl_crystal_density_diffrn 1.552
_exptl_crystal_density_method 'not measured'
_exptl_crystal_description Block
_exptl_crystal_F_000 816
_exptl_crystal_size_max 0.22
_exptl_crystal_size_mid 0.18
_exptl_crystal_size_min 0.15
_refine_diff_density_max 0.269
_refine_diff_density_min -0.350
_refine_diff_density_rms 0.108
_refine_ls_extinction_method none
_refine_ls_goodness_of_fit_ref 1.046
_refine_ls_hydrogen_treatment mixed
_refine_ls_matrix_type full
_refine_ls_number_parameters 283
_refine_ls_number_reflns 3877
_refine_ls_number_restraints 0
_refine_ls_restrained_S_all 1.046
_refine_ls_R_factor_all 0.0985
_refine_ls_R_factor_gt 0.0578
_refine_ls_shift/su_max 0.002
_refine_ls_shift/su_mean 0.000
_refine_ls_structure_factor_coef Fsqd
_refine_ls_weighting_details 'calc w=1/[\s^2^(Fo^2^)+(0.0705P)^2^+0.1269P] where P=(Fo^2^+2Fc^2^)/3'
_refine_ls_weighting_scheme calc
_refine_ls_wR_factor_gt 0.1265
_refine_ls_wR_factor_ref 0.1466
_reflns_number_gt 2459
_reflns_number_total 3877
_reflns_threshold_expression >2sigma(I)
_cod_data_source_file c5ce00029g2.cif
_cod_data_source_block 24DNAN_a_273K
_cod_depositor_comments
;
The following automatic conversions were performed:

'_symmetry_cell_setting' value 'Monoclinic' changed to 'monoclinic'
according to
/usr/data/users/saulius/crontab/automatic-downloads/rss-feeds/RSC/lib/dictionaries/cif_core.dic
dictionary named 'cif_core.dic' version 2.4.2 from 2011-04-26.

'_exptl_absorpt_correction_type' value 'Multi-scan' changed to
'multi-scan' according to
/usr/data/users/saulius/crontab/automatic-downloads/rss-feeds/RSC/lib/dictionaries/cif_core.dic
dictionary named 'cif_core.dic' version 2.4.2 from 2011-04-26.

Automatic conversion script
Id: cif_fix_values 3271 2015-04-21 07:52:19Z andrius 

 Adding full bibliography for 7220936--7220954.cif.
;
_cod_original_sg_symbol_H-M 'P 21/n'
_cod_database_code 7220953

loop_
_symmetry_equiv_pos_as_xyz
'x, y, z'
'-x+1/2, y+1/2, -z+1/2'
'-x, -y, -z'
'x-1/2, -y-1/2, z-1/2'

loop_
_atom_site_label
_atom_site_type_symbol
_atom_site_fract_x
_atom_site_fract_y
_atom_site_fract_z
_atom_site_U_iso_or_equiv
_atom_site_adp_type
_atom_site_occupancy
_atom_site_symmetry_multiplicity
_atom_site_calc_flag
_atom_site_refinement_flags
_atom_site_disorder_assembly
_atom_site_disorder_group
C1 C 0.1965(2) 0.07508(16) 0.53066(13) 0.0460(5) Uani 1 1 d . . .
C2 C 0.3066(2) 0.02186(15) 0.58948(13) 0.0443(5) Uani 1 1 d . . .
C3 C 0.3492(2) 0.05500(16) 0.67425(13) 0.0460(5) Uani 1 1 d . . .
H1 H 0.4251 0.0199 0.7115 0.055 Uiso 1 1 calc R . .
C4 C 0.2755(2) 0.14197(17) 0.70214(13) 0.0474(5) Uani 1 1 d . . .
C5 C 0.1650(2) 0.19645(17) 0.64678(15) 0.0527(6) Uani 1 1 d . . .
H2 H 0.1163 0.2548 0.6671 0.063 Uiso 1 1 calc R . .
C6 C 0.1281(2) 0.16355(16) 0.56154(15) 0.0516(5) Uani 1 1 d . . .
H3 H 0.0559 0.2013 0.5239 0.062 Uiso 1 1 calc R . .
C7 C 0.0769(3) 0.1050(2) 0.38396(17) 0.0815(9) Uani 1 1 d . . .
H4 H -0.0252 0.1141 0.3987 0.122 Uiso 1 1 calc R . .
H5 H 0.0713 0.0721 0.3275 0.122 Uiso 1 1 calc R . .
H6 H 0.1259 0.1725 0.3825 0.122 Uiso 1 1 calc R . .
O1 O 0.16506(19) 0.03918(12) 0.44892(9) 0.0637(5) Uani 1 1 d . . .
O2 O 0.3118(3) -0.13181(15) 0.50959(12) 0.0924(7) Uani 1 1 d . . .
O3 O 0.5157(2) -0.08752(15) 0.59386(15) 0.0965(7) Uani 1 1 d . . .
O4 O 0.4228(2) 0.13650(17) 0.83839(11) 0.0841(6) Uani 1 1 d . . .
O5 O 0.2364(3) 0.24720(19) 0.81823(13) 0.1045(7) Uani 1 1 d . . .
N1 N 0.3848(3) -0.07209(15) 0.56213(13) 0.0587(5) Uani 1 1 d . . .
N2 N 0.3152(3) 0.17728(17) 0.79274(13) 0.0644(5) Uani 1 1 d . . .
C8 C 0.2828(2) 0.42361(15) 0.36349(13) 0.0424(5) Uani 1 1 d . A .
C9 C 0.2312(2) 0.49603(15) 0.42190(13) 0.0437(5) Uani 1 1 d . . .
C10 C 0.2733(2) 0.48854(16) 0.51079(13) 0.0461(5) Uani 1 1 d . A .
H7 H 0.2371 0.5370 0.5484 0.055 Uiso 1 1 calc R . .
C11 C 0.3693(2) 0.40884(15) 0.54316(13) 0.0431(5) Uani 1 1 d . . .
C12 C 0.4229(2) 0.33546(16) 0.48849(15) 0.0511(5) Uani 1 1 d . A .
H8 H 0.4880 0.2815 0.5117 0.061 Uiso 1 1 calc R . .
C13 C 0.3795(2) 0.34265(16) 0.39953(14) 0.0500(5) Uani 1 1 d . . .
H9 H 0.4150 0.2929 0.3628 0.060 Uiso 1 1 calc R A .
C14 C 0.2807(3) 0.3583(2) 0.21831(16) 0.0758(8) Uani 1 1 d . A .
H10 H 0.3909 0.3559 0.2224 0.114 Uiso 1 1 calc R . .
H11 H 0.2373 0.3764 0.1596 0.114 Uiso 1 1 calc R . .
H12 H 0.2429 0.2904 0.2331 0.114 Uiso 1 1 calc R . .
O6 O 0.23719(18) 0.43623(12) 0.27796(9) 0.0578(4) Uani 1 1 d . . .
O7A O 0.1151(11) 0.6110(7) 0.3177(5) 0.078(2) Uani 0.592(6) 1 d P A 1
O7B O 0.0608(19) 0.5906(11) 0.3258(10) 0.139(6) Uani 0.408(6) 1 d P A 2
O8A O 0.0280(5) 0.6036(3) 0.4408(2) 0.0839(17) Uani 0.592(6) 1 d P A 1
O8B O 0.1609(7) 0.6724(4) 0.4341(3) 0.092(3) Uani 0.408(6) 1 d P A 2
N3B N 0.151(3) 0.5885(18) 0.3843(18) 0.077(6) Uani 0.408(6) 1 d P A 2
N3A N 0.1161(15) 0.5809(8) 0.3940(10) 0.046(2) Uani 0.592(6) 1 d P A 1
O9 O 0.3696(2) 0.46844(18) 0.68452(11) 0.0899(7) Uani 1 1 d . . .
O10 O 0.5034(2) 0.33090(14) 0.66553(11) 0.0776(5) Uani 1 1 d . . .
N4 N 0.4168(2) 0.40211(16) 0.63768(12) 0.0555(5) Uani 1 1 d . A .

loop_
_atom_site_aniso_label
_atom_site_aniso_U_11
_atom_site_aniso_U_22
_atom_site_aniso_U_33
_atom_site_aniso_U_23
_atom_site_aniso_U_13
_atom_site_aniso_U_12
C1 0.0466(12) 0.0447(11) 0.0463(12) 0.0060(9) 0.0049(9) 0.0006(9)
C2 0.0473(11) 0.0400(10) 0.0471(12) 0.0072(9) 0.0123(9) 0.0093(9)
C3 0.0432(11) 0.0502(12) 0.0449(11) 0.0095(10) 0.0071(9) 0.0069(9)
C4 0.0450(11) 0.0511(12) 0.0475(12) -0.0025(10) 0.0112(9) -0.0014(10)
C5 0.0458(12) 0.0447(11) 0.0697(15) 0.0011(11) 0.0150(11) 0.0090(10)
C6 0.0447(12) 0.0479(12) 0.0608(14) 0.0121(11) 0.0024(10) 0.0067(10)
C7 0.096(2) 0.0796(18) 0.0603(15) 0.0206(14) -0.0214(14) 0.0008(16)
O1 0.0787(12) 0.0622(10) 0.0460(9) 0.0053(7) -0.0064(8) 0.0083(9)
O2 0.143(2) 0.0644(11) 0.0639(12) -0.0082(10) -0.0049(12) 0.0344(12)
O3 0.0652(12) 0.0856(14) 0.1364(19) -0.0146(12) 0.0055(12) 0.0375(11)
O4 0.0802(14) 0.1117(16) 0.0562(10) -0.0080(10) -0.0060(10) 0.0058(12)
O5 0.1115(17) 0.1159(16) 0.0867(14) -0.0447(13) 0.0153(13) 0.0291(14)
N1 0.0763(15) 0.0508(11) 0.0512(11) 0.0076(10) 0.0170(10) 0.0179(11)
N2 0.0632(13) 0.0725(14) 0.0593(13) -0.0112(11) 0.0144(11) -0.0029(11)
C8 0.0398(10) 0.0442(11) 0.0428(11) -0.0027(9) 0.0040(8) -0.0037(9)
C9 0.0412(11) 0.0403(10) 0.0478(12) -0.0023(9) -0.0004(9) 0.0078(9)
C10 0.0452(11) 0.0445(11) 0.0483(12) -0.0061(9) 0.0050(9) 0.0067(9)
C11 0.0405(11) 0.0423(11) 0.0455(11) 0.0015(9) 0.0020(9) -0.0015(9)
C12 0.0477(12) 0.0395(11) 0.0642(14) 0.0029(10) 0.0012(10) 0.0072(9)
C13 0.0517(13) 0.0420(11) 0.0561(13) -0.0087(10) 0.0073(10) 0.0059(10)
C14 0.090(2) 0.0867(18) 0.0516(14) -0.0221(13) 0.0133(13) -0.0006(16)
O6 0.0634(10) 0.0645(9) 0.0442(8) -0.0085(7) 0.0024(7) 0.0057(8)
O7A 0.109(5) 0.066(3) 0.058(4) 0.026(3) 0.008(4) 0.025(3)
O7B 0.165(13) 0.090(8) 0.128(11) -0.058(7) -0.098(8) 0.065(7)
O8A 0.081(3) 0.089(3) 0.083(2) 0.0096(18) 0.020(2) 0.049(2)
O8B 0.116(5) 0.058(3) 0.090(4) -0.026(3) -0.031(3) 0.043(3)
N3B 0.060(10) 0.106(10) 0.064(9) -0.026(7) 0.001(7) 0.036(7)
N3A 0.046(5) 0.045(3) 0.045(4) 0.004(3) 0.002(3) 0.022(2)
O9 0.1073(16) 0.1140(16) 0.0463(10) -0.0074(10) 0.0032(10) 0.0398(13)
O10 0.0854(13) 0.0754(11) 0.0653(11) 0.0161(9) -0.0133(10) 0.0161(10)
N4 0.0514(11) 0.0615(12) 0.0509(11) 0.0089(10) -0.0017(9) -0.0003(10)

loop_
_atom_type_symbol
_atom_type_description
_atom_type_scat_dispersion_real
_atom_type_scat_dispersion_imag
_atom_type_scat_source
C C 0.0033 0.0016 'International Tables Vol C Tables 4.2.6.8 and 6.1.1.4'
H H 0.0000 0.0000 'International Tables Vol C Tables 4.2.6.8 and 6.1.1.4'
N N 0.0061 0.0033 'International Tables Vol C Tables 4.2.6.8 and 6.1.1.4'
O O 0.0106 0.0060 'International Tables Vol C Tables 4.2.6.8 and 6.1.1.4'

loop_
_geom_angle_atom_site_label_1
_geom_angle_atom_site_label_2
_geom_angle_atom_site_label_3
_geom_angle
O1 C1 C6 123.92(19)
O1 C1 C2 118.76(18)
C6 C1 C2 117.31(19)
C3 C2 C1 122.70(18)
C3 C2 N1 116.44(19)
C1 C2 N1 120.85(19)
C2 C3 C4 117.64(19)
C2 C3 H1 121.2
C4 C3 H1 121.2
C3 C4 C5 121.7(2)
C3 C4 N2 118.9(2)
C5 C4 N2 119.4(2)
C6 C5 C4 119.4(2)
C6 C5 H2 120.3
C4 C5 H2 120.3
C5 C6 C1 121.16(19)
C5 C6 H3 119.4
C1 C6 H3 119.4
O1 C7 H4 109.5
O1 C7 H5 109.5
H4 C7 H5 109.5
O1 C7 H6 109.5
H4 C7 H6 109.5
H5 C7 H6 109.5
C1 O1 C7 118.68(19)
O3 N1 O2 123.6(2)
O3 N1 C2 118.3(2)
O2 N1 C2 118.1(2)
O4 N2 O5 123.5(2)
O4 N2 C4 119.2(2)
O5 N2 C4 117.3(2)
O6 C8 C13 124.34(18)
O6 C8 C9 118.46(18)
C13 C8 C9 117.20(18)
C10 C9 C8 121.94(18)
C10 C9 N3B 120.4(11)
C8 C9 N3B 117.0(11)
C10 C9 N3A 114.5(6)
C8 C9 N3A 123.3(6)
N3B C9 N3A 14.5(13)
C11 C10 C9 118.94(19)
C11 C10 H7 120.5
C9 C10 H7 120.5
C10 C11 C12 121.36(19)
C10 C11 N4 118.97(18)
C12 C11 N4 119.66(18)
C13 C12 C11 119.56(19)
C13 C12 H8 120.2
C11 C12 H8 120.2
C12 C13 C8 121.00(19)
C12 C13 H9 119.5
C8 C13 H9 119.5
O6 C14 H10 109.5
O6 C14 H11 109.5
H10 C14 H11 109.5
O6 C14 H12 109.5
H10 C14 H12 109.5
H11 C14 H12 109.5
C8 O6 C14 118.70(18)
O7B N3B O8B 115.8(19)
O7B N3B C9 126(2)
O8B N3B C9 116(2)
O8A N3A O7A 126.6(10)
O8A N3A C9 118.5(10)
O7A N3A C9 114.4(10)
O9 N4 O10 123.3(2)
O9 N4 C11 118.50(18)
O10 N4 C11 118.2(2)

loop_
_geom_bond_atom_site_label_1
_geom_bond_atom_site_label_2
_geom_bond_distance
C1 O1 1.332(2)
C1 C6 1.386(3)
C1 C2 1.403(3)
C2 C3 1.374(3)
C2 N1 1.465(3)
C3 C4 1.376(3)
C3 H1 0.9300
C4 C5 1.384(3)
C4 N2 1.462(3)
C5 C6 1.374(3)
C5 H2 0.9300
C6 H3 0.9300
C7 O1 1.443(3)
C7 H4 0.9600
C7 H5 0.9600
C7 H6 0.9600
O2 N1 1.223(3)
O3 N1 1.200(3)
O4 N2 1.212(3)
O5 N2 1.222(3)
C8 O6 1.333(2)
C8 C13 1.397(3)
C8 C9 1.403(3)
C9 C10 1.372(3)
C9 N3B 1.44(2)
C9 N3A 1.497(10)
C10 C11 1.365(3)
C10 H7 0.9300
C11 C12 1.380(3)
C11 N4 1.461(3)
C12 C13 1.374(3)
C12 H8 0.9300
C13 H9 0.9300
C14 O6 1.436(3)
C14 H10 0.9600
C14 H11 0.9600
C14 H12 0.9600
O7A N3A 1.235(17)
O7B N3B 1.12(3)
O8A N3A 1.164(14)
O8B N3B 1.31(3)
O9 N4 1.217(2)
O10 N4 1.218(2)

loop_
_geom_torsion_atom_site_label_1
_geom_torsion_atom_site_label_2
_geom_torsion_atom_site_label_3
_geom_torsion_atom_site_label_4
_geom_torsion
O1 C1 C2 C3 178.17(19)
C6 C1 C2 C3 -1.0(3)
O1 C1 C2 N1 -0.6(3)
C6 C1 C2 N1 -179.77(19)
C1 C2 C3 C4 2.3(3)
N1 C2 C3 C4 -178.86(18)
C2 C3 C4 C5 -1.6(3)
C2 C3 C4 N2 178.26(19)
C3 C4 C5 C6 -0.4(3)
N2 C4 C5 C6 179.76(19)
C4 C5 C6 C1 1.8(3)
O1 C1 C6 C5 179.8(2)
C2 C1 C6 C5 -1.1(3)
C6 C1 O1 C7 11.7(3)
C2 C1 O1 C7 -167.4(2)
C3 C2 N1 O3 -32.0(3)
C1 C2 N1 O3 146.9(2)
C3 C2 N1 O2 146.4(2)
C1 C2 N1 O2 -34.8(3)
C3 C4 N2 O4 7.7(3)
C5 C4 N2 O4 -172.4(2)
C3 C4 N2 O5 -172.2(2)
C5 C4 N2 O5 7.7(3)
O6 C8 C9 C10 -179.82(19)
C13 C8 C9 C10 0.1(3)
O6 C8 C9 N3B -9.3(11)
C13 C8 C9 N3B 170.6(11)
O6 C8 C9 N3A 5.9(6)
C13 C8 C9 N3A -174.3(6)
C8 C9 C10 C11 0.6(3)
N3B C9 C10 C11 -169.7(11)
N3A C9 C10 C11 175.4(6)
C9 C10 C11 C12 -0.8(3)
C9 C10 C11 N4 178.72(18)
C10 C11 C12 C13 0.2(3)
N4 C11 C12 C13 -179.25(19)
C11 C12 C13 C8 0.5(3)
O6 C8 C13 C12 179.3(2)
C9 C8 C13 C12 -0.6(3)
C13 C8 O6 C14 4.4(3)
C9 C8 O6 C14 -175.70(19)
C10 C9 N3B O7B -145(2)
C8 C9 N3B O7B 44(3)
N3A C9 N3B O7B -76(7)
C10 C9 N3B O8B 18(2)
C8 C9 N3B O8B -152.4(13)
N3A C9 N3B O8B 88(7)
C10 C9 N3A O8A -30.3(14)
C8 C9 N3A O8A 144.4(9)
N3B C9 N3A O8A -147(8)
C10 C9 N3A O7A 157.6(9)
C8 C9 N3A O7A -27.7(14)
N3B C9 N3A O7A 41(6)
C10 C11 N4 O9 -0.4(3)
C12 C11 N4 O9 179.1(2)
C10 C11 N4 O10 -179.5(2)
C12 C11 N4 O10 0.0(3)
